data_7105102
loop_
_publ_author_name
'Chou-Fu Sheu'
'Szu-Miao Chen'
'Shih-Chi Wang'
'Gene-Hsiang Lee'
'Yi-Hung Liu'
'Yu Wang'

_publ_section_title
;
 The commensurate modulated structure of the metastable state in spin
 crossover complex [Fe(abpt)2(NCS)2]
;
_journal_name_full 'Chem. Commun.'
_journal_page_first 7512
_journal_page_last 7514
_journal_paper_doi 10.1039/b910378c
_journal_year 2009
_chemical_formula_moiety 'C26 H20 Fe N14 S2'
_chemical_formula_sum 'C26 H20 Fe N14 S2'
_chemical_formula_weight 648.53
_chemical_name_systematic
;
?
;
_space_group_IT_number 14
_symmetry_cell_setting monoclinic
_symmetry_space_group_name_Hall '-P 2ybc'
_symmetry_space_group_name_H-M 'P 1 21/c 1'
_atom_sites_solution_hydrogens geom
_atom_sites_solution_primary direct
_atom_sites_solution_secondary difmap
_audit_creation_method SHELXL-97
_cell_angle_alpha 90.000
_cell_angle_beta 91.1120(10)
_cell_angle_gamma 90.000
_cell_formula_units_Z 4
_cell_length_a 16.3266(2)
_cell_length_b 17.4800(4)
_cell_length_c 9.6827(4)
_cell_measurement_reflns_used 20112
_cell_measurement_temperature 60(2)
_cell_measurement_theta_max 27.5
_cell_measurement_theta_min 1.25
_cell_volume 2762.82(13)
_computing_cell_refinement 'Denzo-SMN (Otwinowski & Minor, 1997)'
_computing_data_collection 'KappaCCD server software (Nonius, 1997)'
_computing_data_reduction 'Denzo-SMN (Otwinowski & Minor, 1997)'
_computing_molecular_graphics 'XP in SHELXTL/PC & Mercury 1.4.1 (CCDC)'
_computing_publication_material 'XIF in SHELXTL/PC'
_computing_structure_refinement 'SHELXL-97 (Sheldrick, 1997)'
_computing_structure_solution 'SHELXS-97 (Sheldrick, 1990)'
_diffrn_ambient_temperature 60(2)
_diffrn_measured_fraction_theta_full 0.970
_diffrn_measured_fraction_theta_max 0.970
_diffrn_measurement_device_type KappaCCD
_diffrn_measurement_method 'omega scans'
_diffrn_radiation_monochromator graphite
_diffrn_radiation_source 'fine-focus sealed tube'
_diffrn_radiation_type MoK\a
_diffrn_radiation_wavelength 0.71073
_diffrn_reflns_av_R_equivalents 0.0299
_diffrn_reflns_av_sigmaI/netI 0.0247
_diffrn_reflns_limit_h_max 21
_diffrn_reflns_limit_h_min -21
_diffrn_reflns_limit_k_max 22
_diffrn_reflns_limit_k_min -22
_diffrn_reflns_limit_l_max 12
_diffrn_reflns_limit_l_min -11
_diffrn_reflns_number 23421
_diffrn_reflns_theta_full 27.50
_diffrn_reflns_theta_max 27.50
_diffrn_reflns_theta_min 1.25
_exptl_absorpt_coefficient_mu 0.744
_exptl_absorpt_correction_T_max 0.863
_exptl_absorpt_correction_T_min 0.805
_exptl_absorpt_correction_type multi-scan
_exptl_absorpt_process_details 'SORTAV (Blessing, 1995)'
_exptl_crystal_colour Red-Brown
_exptl_crystal_density_diffrn 1.559
_exptl_crystal_density_method 'not measured'
_exptl_crystal_description Block
_exptl_crystal_F_000 1328
_exptl_crystal_size_max 0.45
_exptl_crystal_size_mid 0.30
_exptl_crystal_size_min 0.20
_refine_diff_density_max 0.369
_refine_diff_density_min -0.454
_refine_diff_density_rms 0.051
_refine_ls_extinction_method none
_refine_ls_goodness_of_fit_ref 1.036
_refine_ls_hydrogen_treatment mixed
_refine_ls_matrix_type full
_refine_ls_number_parameters 407
_refine_ls_number_reflns 6155
_refine_ls_number_restraints 0
_refine_ls_restrained_S_all 1.036
_refine_ls_R_factor_all 0.0311
_refine_ls_R_factor_gt 0.0263
_refine_ls_shift/su_max 0.001
_refine_ls_shift/su_mean 0.000
_refine_ls_structure_factor_coef Fsqd
_refine_ls_weighting_details 'calc w=1/[\s^2^(Fo^2^)+(0.0239P)^2^+2.0393P] where P=(Fo^2^+2Fc^2^)/3'
_refine_ls_weighting_scheme calc
_refine_ls_wR_factor_gt 0.0634
_refine_ls_wR_factor_ref 0.0660
_reflns_number_gt 5547
_reflns_number_total 6155
_reflns_threshold_expression >2sigma(I)
_cod_data_source_file b910378c.txt
_cod_data_source_block PhaseC-60K
_cod_depositor_comments
;
The following automatic conversions were performed:
'_symmetry_cell_setting' value 'Monoclinic' changed to 'monoclinic'
according to '/home/saulius/struct/CIF-dictionaries/cif_core.dic'
dictionary named 'cif_core.dic' version 2.4.1 from 2010-06-29.

Automatic conversion script
Id: cif_fix_enum 1527 2010-12-29 10:47:43Z saulius 
;
_cod_original_sg_symbol_H-M 'P 21/c'
_cod_database_code 7105102

loop_
_symmetry_equiv_pos_as_xyz
'x, y, z'
'-x, y+1/2, -z+1/2'
'-x, -y, -z'
'x, -y-1/2, z-1/2'

loop_
_atom_site_label
_atom_site_type_symbol
_atom_site_fract_x
_atom_site_fract_y
_atom_site_fract_z
_atom_site_U_iso_or_equiv
_atom_site_adp_type
_atom_site_occupancy
_atom_site_symmetry_multiplicity
_atom_site_calc_flag
_atom_site_refinement_flags
_atom_site_disorder_assembly
_atom_site_disorder_group
Fe1 Fe 0.0000 0.5000 0.5000 0.00913(7) Uani 1 2 d S . .
S1 S 0.07464(2) 0.73719(2) 0.70457(4) 0.01911(9) Uani 1 1 d . . .
N1 N -0.09743(7) 0.53549(6) 0.38624(12) 0.0112(2) Uani 1 1 d . . .
N2 N 0.05543(7) 0.52761(6) 0.32764(12) 0.0110(2) Uani 1 1 d . . .
N3 N 0.02142(7) 0.60260(7) 0.57173(12) 0.0130(2) Uani 1 1 d . . .
N4 N 0.13372(7) 0.52678(6) 0.27933(12) 0.0121(2) Uani 1 1 d . . .
N5 N 0.18592(7) 0.59970(7) -0.05912(13) 0.0149(2) Uani 1 1 d . . .
N6 N 0.05095(7) 0.57692(6) 0.12056(12) 0.0108(2) Uani 1 1 d . . .
N7 N 0.01884(8) 0.61441(7) 0.00153(13) 0.0139(2) Uani 1 1 d . . .
H1N H 0.0588(12) 0.6114(11) -0.056(2) 0.026(5) Uiso 1 1 d . . .
H2N H 0.0197(12) 0.6642(13) 0.028(2) 0.032(5) Uiso 1 1 d . . .
C1 C -0.17649(8) 0.53207(8) 0.42173(15) 0.0130(3) Uani 1 1 d . . .
H1A H -0.1892 0.5142 0.5092 0.016 Uiso 1 1 calc R . .
C2 C -0.24018(8) 0.55423(8) 0.33284(15) 0.0151(3) Uani 1 1 d . . .
H2A H -0.2942 0.5508 0.3609 0.018 Uiso 1 1 calc R . .
C3 C -0.22262(8) 0.58133(8) 0.20277(15) 0.0157(3) Uani 1 1 d . . .
H3A H -0.2644 0.5969 0.1425 0.019 Uiso 1 1 calc R . .
C4 C -0.14120(8) 0.58486(8) 0.16359(15) 0.0141(3) Uani 1 1 d . . .
H4A H -0.1274 0.6027 0.0766 0.017 Uiso 1 1 calc R . .
C5 C -0.08100(8) 0.56125(7) 0.25731(14) 0.0114(3) Uani 1 1 d . . .
C6 C 0.00632(8) 0.55707(7) 0.23140(14) 0.0111(3) Uani 1 1 d . . .
C7 C 0.12998(8) 0.55731(7) 0.15414(14) 0.0116(3) Uani 1 1 d . . .
C8 C 0.20093(8) 0.56740(7) 0.06477(14) 0.0121(3) Uani 1 1 d . . .
C9 C 0.27830(8) 0.54424(8) 0.11024(15) 0.0147(3) Uani 1 1 d . . .
H9A H 0.2857 0.5203 0.1953 0.018 Uiso 1 1 calc R . .
C10 C 0.34404(9) 0.55786(8) 0.02526(16) 0.0167(3) Uani 1 1 d . . .
H10A H 0.3968 0.5437 0.0528 0.020 Uiso 1 1 calc R . .
C11 C 0.32993(9) 0.59286(8) -0.10138(16) 0.0190(3) Uani 1 1 d . . .
H11A H 0.3731 0.6035 -0.1596 0.023 Uiso 1 1 calc R . .
C12 C 0.25023(9) 0.61178(8) -0.13963(16) 0.0182(3) Uani 1 1 d . . .
H12A H 0.2410 0.6340 -0.2258 0.022 Uiso 1 1 calc R . .
C13 C 0.04409(8) 0.65860(8) 0.62481(15) 0.0133(3) Uani 1 1 d . . .
Fe2 Fe 0.5000 0.5000 0.5000 0.01081(7) Uani 1 2 d S . .
S2 S 0.44093(2) 0.38686(2) 0.95131(4) 0.01633(8) Uani 1 1 d . . .
N9 N 0.57041(7) 0.58970(7) 0.59696(12) 0.0129(2) Uani 1 1 d . . .
N11 N 0.64711(7) 0.59445(6) 0.65623(12) 0.0132(2) Uani 1 1 d . . .
N13 N 0.57237(7) 0.69106(6) 0.72841(12) 0.0125(2) Uani 1 1 d . . .
N8 N 0.41228(7) 0.59660(7) 0.52188(12) 0.0133(2) Uani 1 1 d . . .
N10 N 0.46873(7) 0.46199(7) 0.70045(13) 0.0156(2) Uani 1 1 d . . .
N12 N 0.71003(7) 0.74372(7) 0.89691(13) 0.0152(2) Uani 1 1 d . . .
N14 N 0.54422(8) 0.75605(7) 0.80116(14) 0.0177(3) Uani 1 1 d . . .
H4N H 0.5498(12) 0.7953(12) 0.742(2) 0.030(5) Uiso 1 1 d . . .
H3N H 0.5813(13) 0.7630(11) 0.870(2) 0.030(5) Uiso 1 1 d . . .
C19 C 0.52589(8) 0.64789(8) 0.64094(14) 0.0126(3) Uani 1 1 d . . .
C20 C 0.64757(8) 0.65633(8) 0.73463(14) 0.0125(3) Uani 1 1 d . . .
C21 C 0.72059(8) 0.68525(8) 0.80891(14) 0.0131(3) Uani 1 1 d . . .
C18 C 0.44042(8) 0.65823(8) 0.59313(15) 0.0133(3) Uani 1 1 d . . .
C26 C 0.45681(8) 0.43215(8) 0.80610(15) 0.0132(3) Uani 1 1 d . . .
C22 C 0.79716(9) 0.65442(8) 0.77908(15) 0.0153(3) Uani 1 1 d . . .
H22A H 0.8016 0.6119 0.7219 0.018 Uiso 1 1 calc R . .
C14 C 0.33581(9) 0.59888(8) 0.47011(15) 0.0158(3) Uani 1 1 d . . .
H14A H 0.3163 0.5568 0.4206 0.019 Uiso 1 1 calc R . .
C17 C 0.39282(9) 0.72303(8) 0.61410(16) 0.0173(3) Uani 1 1 d . . .
H17A H 0.4137 0.7647 0.6629 0.021 Uiso 1 1 calc R . .
C25 C 0.77790(9) 0.77424(8) 0.95432(15) 0.0179(3) Uani 1 1 d . . .
H25A H 0.7718 0.8140 1.0172 0.021 Uiso 1 1 calc R . .
C16 C 0.31314(9) 0.72385(8) 0.56017(17) 0.0190(3) Uani 1 1 d . . .
H16A H 0.2797 0.7662 0.5733 0.023 Uiso 1 1 calc R . .
C15 C 0.28398(9) 0.66129(9) 0.48690(16) 0.0185(3) Uani 1 1 d . . .
H15A H 0.2310 0.6609 0.4497 0.022 Uiso 1 1 calc R . .
C24 C 0.85656(9) 0.75020(8) 0.92569(16) 0.0187(3) Uani 1 1 d . . .
H24A H 0.9019 0.7747 0.9651 0.022 Uiso 1 1 calc R . .
C23 C 0.86624(9) 0.68858(8) 0.83665(15) 0.0179(3) Uani 1 1 d . . .
H23A H 0.9182 0.6706 0.8161 0.021 Uiso 1 1 calc R . .

loop_
_atom_site_aniso_label
_atom_site_aniso_U_11
_atom_site_aniso_U_22
_atom_site_aniso_U_33
_atom_site_aniso_U_23
_atom_site_aniso_U_13
_atom_site_aniso_U_12
Fe1 0.01062(12) 0.00822(12) 0.00858(14) 0.00134(10) 0.00039(10) 0.00046(9)
S1 0.02512(18) 0.01165(16) 0.0203(2) -0.00128(14) -0.00546(14) -0.00226(13)
N1 0.0125(5) 0.0090(5) 0.0120(6) -0.0007(4) -0.0003(4) -0.0002(4)
N2 0.0115(5) 0.0100(5) 0.0116(6) 0.0006(4) 0.0012(4) 0.0003(4)
N3 0.0139(5) 0.0133(6) 0.0117(6) 0.0016(4) 0.0002(4) 0.0014(4)
N4 0.0125(5) 0.0119(5) 0.0118(6) 0.0012(4) 0.0023(4) 0.0009(4)
N5 0.0188(6) 0.0147(6) 0.0115(6) 0.0014(5) 0.0031(5) 0.0024(4)
N6 0.0128(5) 0.0101(5) 0.0095(6) 0.0021(4) -0.0007(4) 0.0004(4)
N7 0.0168(6) 0.0155(6) 0.0094(6) 0.0045(5) -0.0009(5) 0.0013(5)
C1 0.0139(6) 0.0120(6) 0.0131(7) 0.0004(5) 0.0011(5) -0.0010(5)
C2 0.0112(6) 0.0157(6) 0.0184(8) -0.0010(5) -0.0008(5) -0.0016(5)
C3 0.0143(6) 0.0161(6) 0.0165(8) 0.0010(5) -0.0039(5) -0.0007(5)
C4 0.0159(6) 0.0143(6) 0.0120(7) 0.0015(5) -0.0016(5) -0.0012(5)
C5 0.0143(6) 0.0089(6) 0.0109(7) -0.0002(5) 0.0007(5) -0.0012(5)
C6 0.0140(6) 0.0086(6) 0.0105(7) -0.0006(5) -0.0006(5) -0.0006(5)
C7 0.0135(6) 0.0096(6) 0.0118(7) 0.0000(5) -0.0010(5) 0.0008(5)
C8 0.0152(6) 0.0100(6) 0.0112(7) -0.0012(5) 0.0020(5) 0.0003(5)
C9 0.0171(6) 0.0143(6) 0.0128(7) -0.0009(5) 0.0004(5) 0.0007(5)
C10 0.0152(6) 0.0163(7) 0.0186(8) -0.0026(6) 0.0027(5) 0.0010(5)
C11 0.0203(7) 0.0185(7) 0.0185(8) -0.0008(6) 0.0095(6) -0.0004(6)
C12 0.0244(7) 0.0178(7) 0.0127(7) 0.0026(6) 0.0053(6) 0.0024(6)
C13 0.0134(6) 0.0139(6) 0.0125(7) 0.0043(5) 0.0000(5) 0.0022(5)
Fe2 0.01283(13) 0.00988(13) 0.00976(15) 0.00045(10) 0.00164(10) -0.00056(10)
S2 0.01878(17) 0.01717(17) 0.01317(19) 0.00423(13) 0.00351(13) -0.00023(13)
N9 0.0130(5) 0.0120(5) 0.0138(6) 0.0000(4) 0.0007(4) -0.0006(4)
N11 0.0141(5) 0.0123(5) 0.0132(6) -0.0004(5) 0.0001(4) -0.0008(4)
N13 0.0157(5) 0.0099(5) 0.0119(6) 0.0000(4) 0.0023(4) 0.0003(4)
N8 0.0151(5) 0.0140(5) 0.0108(6) 0.0027(4) 0.0025(4) -0.0007(4)
N10 0.0176(6) 0.0144(6) 0.0148(7) 0.0007(5) 0.0013(5) -0.0002(5)
N12 0.0212(6) 0.0132(5) 0.0113(6) -0.0002(5) 0.0016(5) -0.0023(5)
N14 0.0247(7) 0.0112(6) 0.0171(7) -0.0038(5) 0.0012(5) 0.0048(5)
C19 0.0164(6) 0.0097(6) 0.0120(7) 0.0019(5) 0.0028(5) -0.0004(5)
C20 0.0159(6) 0.0106(6) 0.0110(7) 0.0015(5) 0.0028(5) -0.0002(5)
C21 0.0189(7) 0.0105(6) 0.0098(7) 0.0028(5) -0.0008(5) -0.0015(5)
C18 0.0148(6) 0.0134(6) 0.0118(7) 0.0041(5) 0.0037(5) -0.0009(5)
C26 0.0123(6) 0.0119(6) 0.0155(7) -0.0020(5) 0.0007(5) 0.0006(5)
C22 0.0211(7) 0.0144(6) 0.0104(7) 0.0007(5) -0.0023(5) 0.0027(5)
C14 0.0160(6) 0.0191(7) 0.0123(7) 0.0027(5) 0.0020(5) -0.0020(5)
C17 0.0188(7) 0.0120(6) 0.0211(8) 0.0019(6) 0.0029(6) 0.0006(5)
C25 0.0282(8) 0.0140(6) 0.0114(7) -0.0009(5) -0.0012(6) -0.0033(6)
C16 0.0166(7) 0.0156(7) 0.0249(8) 0.0062(6) 0.0057(6) 0.0042(5)
C15 0.0148(6) 0.0231(7) 0.0175(8) 0.0071(6) 0.0014(5) 0.0017(6)
C24 0.0225(7) 0.0184(7) 0.0148(8) 0.0034(6) -0.0066(6) -0.0039(6)
C23 0.0188(7) 0.0199(7) 0.0147(8) 0.0038(6) -0.0045(6) 0.0025(6)

loop_
_atom_type_symbol
_atom_type_description
_atom_type_scat_dispersion_real
_atom_type_scat_dispersion_imag
_atom_type_scat_source
C C 0.0033 0.0016 'International Tables Vol C Tables 4.2.6.8 and 6.1.1.4'
H H 0.0000 0.0000 'International Tables Vol C Tables 4.2.6.8 and 6.1.1.4'
N N 0.0061 0.0033 'International Tables Vol C Tables 4.2.6.8 and 6.1.1.4'
S S 0.1246 0.1234 'International Tables Vol C Tables 4.2.6.8 and 6.1.1.4'
Fe Fe 0.3463 0.8444 'International Tables Vol C Tables 4.2.6.8 and 6.1.1.4'

loop_
_geom_angle_atom_site_label_1
_geom_angle_atom_site_label_2
_geom_angle_atom_site_label_3
_geom_angle
_geom_angle_site_symmetry_1
_geom_angle_site_symmetry_3
_geom_angle_publ_flag
N3 Fe1 N3 180.00(3) 3_566 . ?
N3 Fe1 N2 89.67(5) 3_566 3_566 ?
N3 Fe1 N2 90.33(5) . 3_566 ?
N3 Fe1 N2 90.33(5) 3_566 . ?
N3 Fe1 N2 89.67(5) . . ?
N2 Fe1 N2 180.000(1) 3_566 . ?
N3 Fe1 N1 87.38(5) 3_566 . ?
N3 Fe1 N1 92.62(5) . . ?
N2 Fe1 N1 99.64(5) 3_566 . ?
N2 Fe1 N1 80.36(5) . . ?
N3 Fe1 N1 92.62(5) 3_566 3_566 ?
N3 Fe1 N1 87.38(5) . 3_566 ?
N2 Fe1 N1 80.36(5) 3_566 3_566 ?
N2 Fe1 N1 99.64(5) . 3_566 ?
N1 Fe1 N1 180.0 . 3_566 ?
C1 N1 C5 117.22(12) . . ?
C1 N1 Fe1 126.78(10) . . ?
C5 N1 Fe1 115.88(9) . . ?
C6 N2 N4 108.70(11) . . ?
C6 N2 Fe1 114.18(9) . . ?
N4 N2 Fe1 137.09(9) . . ?
C13 N3 Fe1 169.70(11) . . ?
C7 N4 N2 106.34(11) . . ?
C12 N5 C8 117.08(12) . . ?
C6 N6 C7 105.48(11) . . ?
C6 N6 N7 124.52(11) . . ?
C7 N6 N7 129.89(11) . . ?
N6 N7 H1N 102.9(13) . . ?
N6 N7 H2N 102.2(13) . . ?
H1N N7 H2N 103.3(18) . . ?
N1 C1 C2 122.65(13) . . ?
N1 C1 H1A 118.7 . . ?
C2 C1 H1A 118.7 . . ?
C3 C2 C1 119.58(13) . . ?
C3 C2 H2A 120.2 . . ?
C1 C2 H2A 120.2 . . ?
C2 C3 C4 118.72(13) . . ?
C2 C3 H3A 120.6 . . ?
C4 C3 H3A 120.6 . . ?
C5 C4 C3 118.49(13) . . ?
C5 C4 H4A 120.8 . . ?
C3 C4 H4A 120.8 . . ?
N1 C5 C4 123.34(12) . . ?
N1 C5 C6 110.70(12) . . ?
C4 C5 C6 125.91(13) . . ?
N2 C6 N6 109.28(12) . . ?
N2 C6 C5 118.76(12) . . ?
N6 C6 C5 131.94(12) . . ?
N4 C7 N6 110.18(12) . . ?
N4 C7 C8 124.34(12) . . ?
N6 C7 C8 125.47(12) . . ?
N5 C8 C9 123.63(13) . . ?
N5 C8 C7 116.35(12) . . ?
C9 C8 C7 120.02(13) . . ?
C10 C9 C8 118.13(13) . . ?
C10 C9 H9A 120.9 . . ?
C8 C9 H9A 120.9 . . ?
C11 C10 C9 118.95(13) . . ?
C11 C10 H10A 120.5 . . ?
C9 C10 H10A 120.5 . . ?
C10 C11 C12 118.75(13) . . ?
C10 C11 H11A 120.6 . . ?
C12 C11 H11A 120.6 . . ?
N5 C12 C11 123.40(14) . . ?
N5 C12 H12A 118.3 . . ?
C11 C12 H12A 118.3 . . ?
N3 C13 S1 178.15(14) . . ?
N10 Fe2 N10 180.0 . 3_666 ?
N10 Fe2 N9 92.00(5) . 3_666 ?
N10 Fe2 N9 88.00(5) 3_666 3_666 ?
N10 Fe2 N9 88.00(5) . . ?
N10 Fe2 N9 92.00(5) 3_666 . ?
N9 Fe2 N9 180.00(4) 3_666 . ?
N10 Fe2 N8 90.93(4) . 3_666 ?
N10 Fe2 N8 89.07(4) 3_666 3_666 ?
N9 Fe2 N8 75.22(4) 3_666 3_666 ?
N9 Fe2 N8 104.78(4) . 3_666 ?
N10 Fe2 N8 89.07(4) . . ?
N10 Fe2 N8 90.93(4) 3_666 . ?
N9 Fe2 N8 104.78(4) 3_666 . ?
N9 Fe2 N8 75.22(4) . . ?
N8 Fe2 N8 180.0 3_666 . ?
C19 N9 N11 108.76(11) . . ?
C19 N9 Fe2 114.09(9) . . ?
N11 N9 Fe2 134.75(9) . . ?
C20 N11 N9 106.57(11) . . ?
C19 N13 C20 105.74(11) . . ?
C19 N13 N14 124.99(12) . . ?
C20 N13 N14 129.20(12) . . ?
C14 N8 C18 118.19(12) . . ?
C14 N8 Fe2 125.77(10) . . ?
C18 N8 Fe2 116.04(9) . . ?
C26 N10 Fe2 170.95(11) . . ?
C25 N12 C21 116.76(13) . . ?
N13 N14 H4N 104.7(13) . . ?
N13 N14 H3N 105.0(13) . . ?
H4N N14 H3N 107.4(18) . . ?
N9 C19 N13 108.91(12) . . ?
N9 C19 C18 121.02(12) . . ?
N13 C19 C18 130.07(12) . . ?
N11 C20 N13 110.02(12) . . ?
N11 C20 C21 123.92(12) . . ?
N13 C20 C21 125.93(12) . . ?
N12 C21 C22 123.43(13) . . ?
N12 C21 C20 117.31(12) . . ?
C22 C21 C20 119.14(13) . . ?
N8 C18 C17 122.48(13) . . ?
N8 C18 C19 111.87(12) . . ?
C17 C18 C19 125.64(13) . . ?
N10 C26 S2 177.61(13) . . ?
C23 C22 C21 118.43(13) . . ?
C23 C22 H22A 120.8 . . ?
C21 C22 H22A 120.8 . . ?
N8 C14 C15 123.01(14) . . ?
N8 C14 H14A 118.5 . . ?
C15 C14 H14A 118.5 . . ?
C18 C17 C16 118.31(14) . . ?
C18 C17 H17A 120.8 . . ?
C16 C17 H17A 120.8 . . ?
N12 C25 C24 123.97(14) . . ?
N12 C25 H25A 118.0 . . ?
C24 C25 H25A 118.0 . . ?
C15 C16 C17 119.60(13) . . ?
C15 C16 H16A 120.2 . . ?
C17 C16 H16A 120.2 . . ?
C16 C15 C14 118.40(13) . . ?
C16 C15 H15A 120.8 . . ?
C14 C15 H15A 120.8 . . ?
C25 C24 C23 118.44(13) . . ?
C25 C24 H24A 120.8 . . ?
C23 C24 H24A 120.8 . . ?
C22 C23 C24 118.84(14) . . ?
C22 C23 H23A 120.6 . . ?
C24 C23 H23A 120.6 . . ?

loop_
_geom_bond_atom_site_label_1
_geom_bond_atom_site_label_2
_geom_bond_distance
_geom_bond_site_symmetry_2
_geom_bond_publ_flag
Fe1 N3 1.9524(12) 3_566 ?
Fe1 N3 1.9524(12) . ?
Fe1 N2 1.9738(12) 3_566 ?
Fe1 N2 1.9738(12) . ?
Fe1 N1 2.0151(11) . ?
Fe1 N1 2.0151(11) 3_566 ?
S1 C13 1.6484(14) . ?
N1 C1 1.3435(17) . ?
N1 C5 1.3588(18) . ?
N2 C6 1.3219(17) . ?
N2 N4 1.3698(15) . ?
N3 C13 1.1627(18) . ?
N4 C7 1.3248(18) . ?
N5 C12 1.3366(19) . ?
N5 C8 1.3441(18) . ?
N6 C6 1.3541(18) . ?
N6 C7 1.3682(17) . ?
N6 N7 1.4176(16) . ?
N7 H1N 0.87(2) . ?
N7 H2N 0.91(2) . ?
C1 C2 1.3919(19) . ?
C1 H1A 0.9300 . ?
C2 C3 1.381(2) . ?
C2 H2A 0.9300 . ?
C3 C4 1.391(2) . ?
C3 H3A 0.9300 . ?
C4 C5 1.3876(19) . ?
C4 H4A 0.9300 . ?
C5 C6 1.4543(18) . ?
C7 C8 1.4700(19) . ?
C8 C9 1.3900(19) . ?
C9 C10 1.386(2) . ?
C9 H9A 0.9300 . ?
C10 C11 1.386(2) . ?
C10 H10A 0.9300 . ?
C11 C12 1.386(2) . ?
C11 H11A 0.9300 . ?
C12 H12A 0.9300 . ?
Fe2 N10 2.1232(12) . ?
Fe2 N10 2.1232(12) 3_666 ?
Fe2 N9 2.1494(12) 3_666 ?
Fe2 N9 2.1494(12) . ?
Fe2 N8 2.2270(12) 3_666 ?
Fe2 N8 2.2270(12) . ?
S2 C26 1.6386(15) . ?
N9 C19 1.3253(18) . ?
N9 N11 1.3699(16) . ?
N11 C20 1.3214(18) . ?
N13 C19 1.3557(18) . ?
N13 C20 1.3699(17) . ?
N13 N14 1.4179(16) . ?
N8 C14 1.3369(18) . ?
N8 C18 1.3547(18) . ?
N10 C26 1.1679(19) . ?
N12 C25 1.3407(19) . ?
N12 C21 1.3440(18) . ?
N14 H4N 0.90(2) . ?
N14 H3N 0.90(2) . ?
C19 C18 1.4728(19) . ?
C20 C21 1.4699(19) . ?
C21 C22 1.397(2) . ?
C18 C17 1.3907(19) . ?
C22 C23 1.384(2) . ?
C22 H22A 0.9300 . ?
C14 C15 1.392(2) . ?
C14 H14A 0.9300 . ?
C17 C16 1.393(2) . ?
C17 H17A 0.9300 . ?
C25 C24 1.384(2) . ?
C25 H25A 0.9300 . ?
C16 C15 1.383(2) . ?
C16 H16A 0.9300 . ?
C15 H15A 0.9300 . ?
C24 C23 1.391(2) . ?
C24 H24A 0.9300 . ?
C23 H23A 0.9300 . ?
